data_2107145
loop_
_publ_author_name
'Rysanek, N.'
'Loye, O.'

_publ_section_title
;
 Structure cristalline de Y S F (beta)
;
_journal_name_full 'Acta Crystallographica B (24,1968-38,1982)'
_journal_page_first 1567
_journal_page_last 1569
_journal_volume 29
_journal_year 1973
_chemical_formula_sum 'F S Y'
_chemical_name_systematic 'Y F S'
_space_group_IT_number 194
_symmetry_space_group_name_Hall '-P 6c 2c'
_symmetry_space_group_name_H-M 'P 63/m m c'
_cell_angle_alpha 90
_cell_angle_beta 90
_cell_angle_gamma 120
_cell_formula_units_Z 4
_cell_length_a 4.062
_cell_length_b 4.062
_cell_length_c 16.693
_cell_volume 238.531
_citation_journal_id_ASTM ACBCAR
_cod_data_source_file Rysanek_ACBCAR_1973_1017.cif
_cod_data_source_block F1S1Y1
_cod_original_formula_sum 'F1 S1 Y1'
_cod_database_code 2107145

loop_
_symmetry_equiv_pos_as_xyz
x,y,z
x-y,x,z+1/2
-y,x-y,z
-x,-y,z+1/2
-x+y,-x,z
y,-x+y,z+1/2
-y,-x,-z+1/2
x-y,-y,-z
x,x-y,-z+1/2
y,x,-z
-x+y,y,-z+1/2
-x,-x+y,-z
-x,-y,-z
-x+y,-x,-z-1/2
y,-x+y,-z
x,y,-z-1/2
x-y,x,-z
-y,x-y,-z-1/2
y,x,z-1/2
-x+y,y,z
-x,-x+y,z-1/2
-y,-x,z
x-y,-y,z-1/2
x,x-y,z

loop_
_atom_site_label
_atom_site_type_symbol
_atom_site_fract_x
_atom_site_fract_y
_atom_site_fract_z
_atom_site_occupancy
_atom_site_U_iso_or_equiv
Y1 Y+3 0 0 0 1 0.0
F1 F-1 0 0 0.25 1 0.0
Y2 Y+3 0.3333 0.6667 0.25 1 0.0
F2 F-1 0.3333 0.6667 0.75 1 0.0
S1 S-2 0.3333 0.6667 0.0852 1 0.0
